data_1509818
loop_
_publ_author_name
'Kumanska, Yu.O.'
'Piskach, L.V.'
'Gulay, L.D.'
'Parasyuk, O.V.'

_publ_section_title
;
 The (Ag2 Se) - (Hg Se) - (Sn Se2) system and the crystal structure of the
 Ag2 Hg Sn Se4 compound
;
_journal_name_full 'Journal of Alloys Compd.'
_journal_page_first 140
_journal_page_last 143
_journal_paper_doi 10.1016/S0925-8388(01)01985-5
_journal_volume 339
_journal_year 2002
_chemical_formula_sum 'Ag2 Hg Se4 Sn'
_chemical_name_systematic 'Ag2 Hg Sn Se4'
_space_group_IT_number 31
_symmetry_space_group_name_Hall 'P 2ac -2'
_symmetry_space_group_name_H-M 'P m n 21'
_cell_angle_alpha 90
_cell_angle_beta 90
_cell_angle_gamma 90
_cell_formula_units_Z 2
_cell_length_a 8.461
_cell_length_b 7.34
_cell_length_c 6.9901
_cell_volume 434.111
_citation_journal_id_ASTM JALCEU
_cod_data_source_file silver2-3_94.cif
_cod_data_source_block Ag2Hg1Se4Sn1
_cod_original_cell_volume 434.1114
_cod_original_formula_sum 'Ag2 Hg1 Se4 Sn1'
_cod_database_code 1509818

loop_
_symmetry_equiv_pos_as_xyz
x,y,z
-x+1/2,-y,z+1/2
-x,y,z
x+1/2,-y,z+1/2

loop_
_atom_site_label
_atom_site_type_symbol
_atom_site_fract_x
_atom_site_fract_y
_atom_site_fract_z
_atom_site_occupancy
_atom_site_U_iso_or_equiv
Se3 Se-2 0 0.637 0.148 1 0.0
Hg1 Hg+2 0 0.6398 0.53 1 0.0
Se1 Se-2 0.256 0.178 0.13 1 0.0
Sn1 Sn+4 0 0.339 0.03 1 0.0
Ag1 Ag+1 0.2505 0.1579 0.502 1 0.0
Se2 Se-2 0 0.32 0.663 1 0.0
